data_4117301
loop_
_publ_author_name
'Cai-Yan Gao'
'Liang Zhao'
'Mei-Xiang Wang'

_publ_section_title
;
 Stabilization of a Reactive Polynuclear Silver Carbide Cluster through
 the Encapsulation within a Supramolecular Cage
;
_journal_name_full 'Journal of the American Chemical Society'
_journal_page_first 824
_journal_page_last 827
_journal_paper_doi 10.1021/ja209729h
_journal_volume 134
_journal_year 2012
_chemical_formula_sum 'C41 H36 Ag4 F9 N12 O9.5 S3'
_chemical_formula_weight 1547.48
_chemical_name_systematic
; 
 ? 
;
_space_group_IT_number 15
_symmetry_cell_setting monoclinic
_symmetry_space_group_name_Hall '-C 2yc'
_symmetry_space_group_name_H-M 'C 1 2/c 1'
_atom_sites_solution_hydrogens geom
_atom_sites_solution_primary direct
_atom_sites_solution_secondary difmap
_audit_creation_method SHELXL-97
_cell_angle_alpha 90.00
_cell_angle_beta 98.30(3)
_cell_angle_gamma 90.00
_cell_formula_units_Z 8
_cell_length_a 18.163(4)
_cell_length_b 29.225(6)
_cell_length_c 19.868(4)
_cell_measurement_reflns_used 11390
_cell_measurement_temperature 173(2)
_cell_measurement_theta_max 25.3501
_cell_measurement_theta_min 1.3301
_cell_volume 10436(4)
_computing_cell_refinement 'CrystalClear (Rigaku Inc., 2008)'
_computing_data_collection 'CrystalClear (Rigaku Inc., 2008)'
_computing_data_reduction 'CrystalClear (Rigaku Inc., 2008)'
_computing_molecular_graphics
;
 Mercury: visualization and analysis of crystal structures, C. F. Macrae,
 P. R. Edgington, P. McCabe, E. Pidcock, G. P. Shields, R. Taylor,
 M. Towler and J. van de Streek, J. Appl. Cryst., 39, 453-457, 2006.
;
_computing_publication_material 'SHELX-97 (Sheldrick, 1997)'
_computing_structure_refinement 'SHELX-97 (Sheldrick, 1997)'
_computing_structure_solution 'SHELX-97 (Sheldrick, 1997)'
_diffrn_ambient_temperature 173(2)
_diffrn_measured_fraction_theta_full 0.990
_diffrn_measured_fraction_theta_max 0.990
_diffrn_measurement_device_type 'MM007HF + CCD (Saturn724+)'
_diffrn_measurement_method '\w scans at fixed \c = 45\%'
_diffrn_radiation_monochromator Confocal
_diffrn_radiation_source 'Rotating Anode'
_diffrn_radiation_type MoK\a
_diffrn_radiation_wavelength 0.71073
_diffrn_reflns_av_R_equivalents 0.0714
_diffrn_reflns_av_sigmaI/netI 0.0628
_diffrn_reflns_limit_h_max 21
_diffrn_reflns_limit_h_min -17
_diffrn_reflns_limit_k_max 34
_diffrn_reflns_limit_k_min -34
_diffrn_reflns_limit_l_max 23
_diffrn_reflns_limit_l_min -20
_diffrn_reflns_number 30341
_diffrn_reflns_theta_full 25.01
_diffrn_reflns_theta_max 25.01
_diffrn_reflns_theta_min 2.32
_exptl_absorpt_coefficient_mu 1.697
_exptl_absorpt_correction_T_max 0.9204
_exptl_absorpt_correction_T_min 0.8771
_exptl_absorpt_correction_type numerical
_exptl_absorpt_process_details 'CrystalClear (Rigaku Inc., 2008)'
_exptl_crystal_colour yellow
_exptl_crystal_density_diffrn 1.970
_exptl_crystal_description block
_exptl_crystal_F_000 6072
_exptl_crystal_size_max 0.30
_exptl_crystal_size_mid 0.25
_exptl_crystal_size_min 0.18
_refine_diff_density_max 1.708
_refine_diff_density_min -1.221
_refine_diff_density_rms 0.238
_refine_ls_extinction_method none
_refine_ls_goodness_of_fit_ref 1.236
_refine_ls_hydrogen_treatment constr
_refine_ls_matrix_type full
_refine_ls_number_parameters 784
_refine_ls_number_reflns 9122
_refine_ls_number_restraints 112
_refine_ls_restrained_S_all 1.241
_refine_ls_R_factor_all 0.1316
_refine_ls_R_factor_gt 0.1179
_refine_ls_shift/su_max 0.001
_refine_ls_shift/su_mean 0.000
_refine_ls_structure_factor_coef Fsqd
_refine_ls_weighting_details 'calc w=1/[\s^2^(Fo^2^)+(0.1143P)^2^+286.2717P] where P=(Fo^2^+2Fc^2^)/3'
_refine_ls_weighting_scheme calc
_refine_ls_wR_factor_gt 0.2836
_refine_ls_wR_factor_ref 0.2949
_reflns_number_gt 8098
_reflns_number_total 9122
_reflns_threshold_expression >2sigma(I)
_cod_data_source_file ja209729h_si_002_2.cif
_cod_data_source_block Complex2
_cod_original_formula_sum 'C41 H36 Ag4 F9 N12 O9.50 S3'
_cod_database_code 4117301

loop_
_symmetry_equiv_pos_as_xyz
'x, y, z'
'-x, y, -z+1/2'
'x+1/2, y+1/2, z'
'-x+1/2, y+1/2, -z+1/2'
'-x, -y, -z'
'x, -y, z-1/2'
'-x+1/2, -y+1/2, -z'
'x+1/2, -y+1/2, z-1/2'

loop_
_atom_site_label
_atom_site_type_symbol
_atom_site_fract_x
_atom_site_fract_y
_atom_site_fract_z
_atom_site_U_iso_or_equiv
_atom_site_adp_type
_atom_site_occupancy
_atom_site_symmetry_multiplicity
_atom_site_calc_flag
_atom_site_refinement_flags
_atom_site_disorder_assembly
_atom_site_disorder_group
Ag1 Ag 0.14385(7) 0.15927(4) 0.14955(5) 0.0475(3) Uani 1 1 d . . .
Ag2 Ag 0.16377(7) 0.15584(4) 0.30538(5) 0.0487(3) Uani 1 1 d . A .
Ag3 Ag 0.1268(13) 0.2629(3) 0.2168(7) 0.043(2) Uani 0.57(9) 1 d P A 1
Ag3' Ag 0.152(3) 0.2614(7) 0.2133(7) 0.056(5) Uani 0.43(9) 1 d P A 2
Ag4 Ag 0.12687(7) 0.02791(4) 0.24532(6) 0.0535(4) Uani 1 1 d . . .
N1 N 0.1281(7) 0.3390(4) 0.2149(7) 0.049(3) Uani 1 1 d . . .
C1 C 0.1268(8) 0.3640(5) 0.1596(8) 0.045(3) Uani 1 1 d . A .
C2 C 0.1120(7) 0.4109(5) 0.1619(9) 0.053(4) Uani 1 1 d . . .
H2A H 0.1125 0.4287 0.1232 0.064 Uiso 1 1 calc R A .
C3 C 0.0961(9) 0.4313(5) 0.2229(10) 0.062(5) Uani 1 1 d . A .
H3A H 0.0810 0.4617 0.2232 0.074 Uiso 1 1 calc R . .
C4 C 0.1029(8) 0.4066(5) 0.2797(9) 0.051(4) Uani 1 1 d . . .
H4A H 0.0984 0.4203 0.3212 0.061 Uiso 1 1 calc R A .
C5 C 0.1173(8) 0.3592(5) 0.2760(8) 0.048(4) Uani 1 1 d . A .
N2 N 0.1224(7) 0.3304(4) 0.3334(7) 0.047(3) Uani 1 1 d . . .
C6 C 0.0655(9) 0.3345(6) 0.3784(10) 0.065(5) Uani 1 1 d . A .
H6A H 0.0765 0.3136 0.4158 0.097 Uiso 1 1 calc R . .
H6B H 0.0176 0.3273 0.3534 0.097 Uiso 1 1 calc R . .
H6C H 0.0650 0.3652 0.3954 0.097 Uiso 1 1 calc R . .
N3 N 0.1561(6) 0.2626(4) 0.3888(6) 0.041(3) Uani 1 1 d . . .
C7 C 0.1722(8) 0.2951(5) 0.3470(7) 0.041(3) Uani 1 1 d . A .
C8 C 0.2410(8) 0.2952(4) 0.3182(8) 0.044(3) Uani 1 1 d . . .
H8A H 0.2525 0.3181 0.2890 0.052 Uiso 1 1 calc R A 2
C9 C 0.2890(8) 0.2589(5) 0.3371(7) 0.045(3) Uani 1 1 d . A .
H9A H 0.3331 0.2568 0.3187 0.053 Uiso 1 1 calc R . .
C10 C 0.2738(8) 0.2271(6) 0.3804(8) 0.052(4) Uani 1 1 d . . .
H10A H 0.3080 0.2041 0.3941 0.063 Uiso 1 1 calc R A .
C11 C 0.2049(8) 0.2286(5) 0.4055(7) 0.041(3) Uani 1 1 d . A .
N4 N 0.1826(7) 0.1972(4) 0.4495(7) 0.052(3) Uani 1 1 d . . .
C12 C 0.1160(10) 0.2047(6) 0.4824(10) 0.065(5) Uani 1 1 d . A .
H12A H 0.0965 0.2347 0.4712 0.098 Uiso 1 1 calc R . .
H12B H 0.1290 0.2021 0.5309 0.098 Uiso 1 1 calc R . .
H12C H 0.0790 0.1822 0.4667 0.098 Uiso 1 1 calc R . .
N5 N 0.2254(6) 0.1291(4) 0.4021(6) 0.041(3) Uani 1 1 d . . .
C13 C 0.2180(8) 0.1537(5) 0.4607(8) 0.049(4) Uani 1 1 d . A .
C14 C 0.2372(10) 0.1363(6) 0.5246(8) 0.061(5) Uani 1 1 d . . .
H14A H 0.2277 0.1522 0.5630 0.073 Uiso 1 1 calc R A .
C15 C 0.2723(10) 0.0930(6) 0.5297(8) 0.061(4) Uani 1 1 d . A .
H15A H 0.2874 0.0804 0.5725 0.073 Uiso 1 1 calc R . .
C16 C 0.2842(9) 0.0694(5) 0.4735(8) 0.053(4) Uani 1 1 d . . .
H16A H 0.3103 0.0420 0.4779 0.064 Uiso 1 1 calc R A .
C17 C 0.2578(9) 0.0861(5) 0.4101(7) 0.046(3) Uani 1 1 d . A .
N6 N 0.2618(7) 0.0632(4) 0.3497(6) 0.043(3) Uani 1 1 d . . .
C18 C 0.2817(11) 0.0149(6) 0.3545(10) 0.070(5) Uani 1 1 d . A .
H18A H 0.2744 0.0034 0.3983 0.105 Uiso 1 1 calc R . .
H18B H 0.3330 0.0114 0.3488 0.105 Uiso 1 1 calc R . .
H18C H 0.2509 -0.0018 0.3196 0.105 Uiso 1 1 calc R . .
N7 N 0.2364(7) 0.0665(4) 0.2310(6) 0.043(3) Uani 1 1 d . . .
C19 C 0.2733(9) 0.0850(5) 0.2879(8) 0.051(4) Uani 1 1 d . A .
C20 C 0.3210(10) 0.1235(7) 0.2888(9) 0.065(5) Uani 1 1 d . . .
H20A H 0.3430 0.1368 0.3293 0.077 Uiso 1 1 calc R A .
C21 C 0.3329(9) 0.1400(7) 0.2261(10) 0.068(5) Uani 1 1 d . A .
H21A H 0.3639 0.1652 0.2238 0.082 Uiso 1 1 calc R . .
C22 C 0.2985(9) 0.1190(6) 0.1653(8) 0.055(4) Uani 1 1 d . . .
H22A H 0.3069 0.1295 0.1228 0.066 Uiso 1 1 calc R A .
C23 C 0.2523(8) 0.0827(5) 0.1714(7) 0.043(3) Uani 1 1 d . A .
N8 N 0.2150(9) 0.0614(4) 0.1125(6) 0.059(4) Uani 1 1 d . . .
C24 C 0.2114(17) 0.0116(6) 0.1138(10) 0.107(10) Uani 1 1 d . A .
H24A H 0.1862 0.0007 0.0710 0.161 Uiso 1 1 calc R . .
H24B H 0.1848 0.0020 0.1497 0.161 Uiso 1 1 calc R . .
H24C H 0.2609 -0.0007 0.1214 0.161 Uiso 1 1 calc R . .
N9 N 0.1720(7) 0.1281(4) 0.0551(6) 0.045(3) Uani 1 1 d . A .
C25 C 0.1930(10) 0.0844(5) 0.0522(8) 0.056(4) Uani 1 1 d . A .
C26 C 0.1857(11) 0.0615(6) -0.0105(9) 0.066(5) Uani 1 1 d . . .
H26A H 0.1981 0.0307 -0.0119 0.080 Uiso 1 1 calc R A .
C27 C 0.1610(11) 0.0835(6) -0.0682(8) 0.064(5) Uani 1 1 d . A .
H27A H 0.1551 0.0680 -0.1096 0.077 Uiso 1 1 calc R . .
C28 C 0.1439(9) 0.1305(6) -0.0659(8) 0.054(4) Uani 1 1 d . . .
H28A H 0.1289 0.1468 -0.1057 0.065 Uiso 1 1 calc R A .
C29 C 0.1497(8) 0.1520(5) -0.0030(7) 0.045(3) Uani 1 1 d . A .
N10 N 0.1289(7) 0.1971(4) 0.0025(6) 0.047(3) Uani 1 1 d . . .
C30 C 0.0615(9) 0.2123(6) -0.0390(8) 0.060(4) Uani 1 1 d . A .
H30A H 0.0540 0.2442 -0.0311 0.090 Uiso 1 1 calc R . .
H30B H 0.0200 0.1951 -0.0274 0.090 Uiso 1 1 calc R . .
H30C H 0.0657 0.2075 -0.0861 0.090 Uiso 1 1 calc R . .
N11 N 0.1348(7) 0.2683(4) 0.0535(6) 0.046(3) Uani 1 1 d . . .
C31 C 0.1669(7) 0.2283(4) 0.0448(7) 0.036(3) Uani 1 1 d . A .
C32 C 0.2415(9) 0.2203(5) 0.0756(7) 0.049(4) Uani 1 1 d . . .
H32A H 0.2668 0.1943 0.0646 0.059 Uiso 1 1 calc R A .
C33 C 0.2753(8) 0.2510(5) 0.1212(8) 0.047(3) Uani 1 1 d . A .
H33A H 0.3225 0.2445 0.1440 0.056 Uiso 1 1 calc R . .
C34 C 0.2401(9) 0.2929(5) 0.1352(8) 0.052(4) Uani 1 1 d . . .
H34A H 0.2620 0.3137 0.1674 0.063 Uiso 1 1 calc R A 2
C35 C 0.1703(9) 0.3003(5) 0.0967(8) 0.049(4) Uani 1 1 d . A .
N12 N 0.1331(8) 0.3422(4) 0.1007(7) 0.052(3) Uani 1 1 d . . .
C36 C 0.1124(15) 0.3658(7) 0.0360(10) 0.094(7) Uani 1 1 d . A .
H36A H 0.0887 0.3943 0.0438 0.141 Uiso 1 1 calc R . .
H36B H 0.0786 0.3471 0.0062 0.141 Uiso 1 1 calc R . .
H36C H 0.1562 0.3716 0.0155 0.141 Uiso 1 1 calc R . .
C37 C 0.0983(8) 0.1946(4) 0.2263(7) 0.037(3) Uani 1 1 d . A .
C38 C 0.0358(8) 0.1995(4) 0.2407(6) 0.035(3) Uani 1 1 d . . .
S1 S 0.1572(2) -0.08918(13) 0.22925(18) 0.0479(9) Uani 1 1 d . A .
O1 O 0.1599(7) -0.1301(4) 0.2690(6) 0.066(3) Uani 1 1 d . . .
O2 O 0.2183(6) -0.0823(4) 0.1941(6) 0.067(3) Uani 1 1 d . . .
O3 O 0.1323(7) -0.0497(4) 0.2634(5) 0.062(3) Uani 1 1 d . . .
C39 C 0.0790(9) -0.0988(6) 0.1610(9) 0.057(4) Uani 1 1 d . . .
F11 F 0.0934(7) -0.1340(4) 0.1232(5) 0.087(4) Uani 1 1 d . A .
F12 F 0.0724(6) -0.0620(5) 0.1196(5) 0.089(4) Uani 1 1 d . A .
F13 F 0.0182(6) -0.1044(5) 0.1837(6) 0.093(4) Uani 1 1 d . A .
S2 S 0.5321(7) 0.0058(7) 0.4458(8) 0.170(9) Uani 0.50 1 d PD . .
O4 O 0.4563(14) -0.0120(12) 0.4571(17) 0.107(11) Uani 0.50 1 d PDU . .
O5 O 0.5724(15) -0.0285(10) 0.4076(17) 0.24(4) Uani 0.50 1 d PD B .
O6 O 0.5785(16) 0.0194(13) 0.5121(14) 0.114(11) Uani 0.50 1 d PDU . .
C40 C 0.5115(15) 0.0555(9) 0.3910(14) 0.16(5) Uiso 0.24(2) 1 d PD B 1
F21 F 0.466(2) 0.0812(11) 0.422(2) 0.11(2) Uiso 0.24(2) 1 d PD B 1
F22 F 0.578(2) 0.0739(11) 0.388(2) 0.093(18) Uani 0.24(2) 1 d PDU B 1
F23 F 0.479(2) 0.0379(13) 0.3320(13) 0.079(15) Uiso 0.24(2) 1 d PD B 1
C40' C 0.557(4) 0.039(2) 0.377(2) 0.12(4) Uiso 0.26(2) 1 d PD B 2
F21' F 0.629(5) 0.032(2) 0.375(5) 0.33(5) Uani 0.26(2) 1 d PD B 2
F22' F 0.543(6) 0.0823(18) 0.388(6) 0.33(5) Uani 0.26 1 d PD B 2
F23' F 0.517(7) 0.025(4) 0.3196(19) 0.33(5) Uani 0.26 1 d PDU B 2
S3 S -0.0161(3) 0.08261(18) 0.1417(2) 0.0643(12) Uani 1 1 d D A .
O7 O -0.0483(10) 0.1233(6) 0.1387(14) 0.27(2) Uani 1 1 d D . .
O8 O -0.0493(13) 0.0470(8) 0.1735(13) 0.152(11) Uani 0.70 1 d PDU . .
O8' O -0.0825(14) 0.0802(9) 0.1781(13) 0.026(5) Uiso 0.30 1 d P . .
O9 O 0.0606(6) 0.0817(4) 0.1631(6) 0.065(3) Uani 1 1 d D . .
C41 C -0.0290(8) 0.0625(6) 0.0671(12) 0.098(7) Uiso 1 1 d D . .
F31 F 0.0129(13) 0.0563(9) 0.0211(12) 0.076(9) Uani 0.46(3) 1 d PDU A 1
F32 F -0.0942(13) 0.0647(11) 0.0267(14) 0.083(10) Uiso 0.46(3) 1 d PD A 1
F33 F -0.0365(17) 0.0166(9) 0.0791(14) 0.139(15) Uani 0.46(3) 1 d PDU A 1
F31' F -0.0095(10) 0.1019(6) 0.0245(9) 0.077(8) Uani 0.54(3) 1 d PD A 2
F32' F 0.0184(11) 0.0300(7) 0.0412(10) 0.074(7) Uani 0.54(3) 1 d PD A 2
F33' F -0.1014(10) 0.0514(7) 0.0355(11) 0.062(6) Uiso 0.54(3) 1 d PD A 2
S4 S 0.5000 0.2233(7) 0.2500 0.253(13) Uani 1 2 d SD . .
C42 C 0.5000 0.275(2) 0.2500 0.16(2) Uani 1 2 d SDU . .
F41 F 0.4306(18) 0.2961(9) 0.225(3) 0.194(18) Uiso 0.50 1 d PD . .
F42 F 0.516(2) 0.2992(9) 0.1936(15) 0.264(14) Uiso 1 1 d D . .
O10 O 0.525(3) 0.1808(18) 0.374(3) 0.158(17) Uani 0.50 1 d PU . .
O11 O 0.439(5) 0.198(3) 0.359(4) 0.24(3) Uiso 0.50 1 d P . .
O12 O 0.520(3) 0.2043(10) 0.3136(16) 0.15(2) Uani 0.50 1 d P . .
O1W O 0.452(4) 0.163(2) 0.420(3) 0.24(4) Uani 0.50 1 d P . .

loop_
_atom_site_aniso_label
_atom_site_aniso_U_11
_atom_site_aniso_U_22
_atom_site_aniso_U_33
_atom_site_aniso_U_23
_atom_site_aniso_U_13
_atom_site_aniso_U_12
Ag1 0.0660(8) 0.0451(6) 0.0347(6) -0.0042(5) 0.0187(5) 0.0000(5)
Ag2 0.0634(8) 0.0456(6) 0.0359(6) 0.0062(5) 0.0033(5) 0.0053(5)
Ag3 0.052(5) 0.0337(15) 0.045(2) 0.0030(13) 0.014(2) -0.009(2)
Ag3' 0.084(14) 0.040(3) 0.048(2) 0.0000(18) 0.022(5) -0.025(5)
Ag4 0.0633(8) 0.0400(6) 0.0542(7) 0.0026(5) -0.0016(6) -0.0005(5)
N1 0.045(7) 0.038(6) 0.063(8) 0.005(6) 0.009(6) -0.003(5)
C1 0.047(8) 0.030(7) 0.056(9) 0.011(6) 0.003(7) 0.002(6)
C2 0.026(7) 0.050(9) 0.085(12) 0.012(8) 0.011(7) -0.003(6)
C3 0.044(9) 0.036(8) 0.105(15) -0.002(9) 0.010(9) -0.002(7)
C4 0.046(9) 0.042(8) 0.064(10) 0.001(7) 0.004(7) 0.008(7)
C5 0.036(8) 0.056(9) 0.053(9) -0.001(7) 0.009(6) 0.004(7)
N2 0.045(7) 0.037(6) 0.060(8) -0.008(6) 0.013(6) 0.012(5)
C6 0.048(10) 0.063(11) 0.086(13) 0.011(9) 0.021(9) 0.002(8)
N3 0.039(6) 0.045(7) 0.041(6) -0.006(5) 0.013(5) -0.003(5)
C7 0.041(8) 0.038(7) 0.049(8) -0.015(6) 0.021(6) -0.001(6)
C8 0.049(8) 0.027(6) 0.056(9) -0.007(6) 0.012(7) -0.008(6)
C9 0.040(8) 0.053(9) 0.044(8) -0.009(7) 0.018(6) -0.005(7)
C10 0.042(8) 0.055(9) 0.065(10) 0.008(8) 0.025(7) 0.009(7)
C11 0.043(8) 0.038(7) 0.044(8) -0.005(6) 0.010(6) -0.012(6)
N4 0.059(8) 0.051(8) 0.053(8) 0.001(6) 0.024(6) -0.001(6)
C12 0.063(11) 0.065(11) 0.076(12) 0.008(9) 0.039(9) 0.006(9)
N5 0.043(7) 0.050(7) 0.033(6) 0.003(5) 0.013(5) 0.001(5)
C13 0.032(7) 0.061(10) 0.058(9) 0.008(8) 0.019(7) -0.011(7)
C14 0.083(12) 0.056(10) 0.039(8) 0.013(7) -0.005(8) -0.020(9)
C15 0.084(12) 0.059(10) 0.036(8) 0.007(7) -0.006(8) -0.014(9)
C16 0.057(10) 0.048(9) 0.053(9) 0.007(7) 0.000(7) 0.004(7)
C17 0.059(9) 0.036(7) 0.040(8) 0.008(6) 0.000(7) 0.008(7)
N6 0.050(7) 0.038(6) 0.040(6) 0.015(5) 0.003(5) 0.006(5)
C18 0.078(13) 0.054(10) 0.071(12) 0.011(9) -0.013(10) -0.001(9)
N7 0.059(8) 0.040(6) 0.033(6) 0.008(5) 0.016(5) 0.001(5)
C19 0.050(9) 0.052(9) 0.051(9) 0.014(7) 0.010(7) 0.013(7)
C20 0.064(11) 0.073(12) 0.057(10) 0.017(9) 0.009(8) 0.005(9)
C21 0.037(9) 0.075(12) 0.095(14) 0.035(11) 0.013(9) -0.009(8)
C22 0.060(10) 0.073(11) 0.039(8) 0.006(8) 0.025(7) 0.002(8)
C23 0.053(9) 0.050(8) 0.029(7) -0.007(6) 0.012(6) 0.014(7)
N8 0.109(12) 0.034(6) 0.039(7) 0.003(5) 0.024(7) 0.020(7)
C24 0.24(3) 0.028(8) 0.058(12) -0.008(8) 0.037(15) 0.019(13)
N9 0.065(8) 0.037(6) 0.036(6) -0.011(5) 0.016(6) -0.004(6)
C25 0.081(12) 0.044(9) 0.046(9) -0.012(7) 0.021(8) 0.006(8)
C26 0.110(15) 0.041(9) 0.057(10) -0.004(8) 0.044(10) -0.001(9)
C27 0.111(15) 0.051(9) 0.031(8) -0.021(7) 0.014(8) -0.031(9)
C28 0.062(10) 0.068(10) 0.036(8) -0.009(7) 0.014(7) -0.013(8)
C29 0.051(9) 0.050(8) 0.036(7) -0.007(6) 0.012(6) -0.013(7)
N10 0.059(8) 0.052(7) 0.029(6) -0.004(5) 0.003(5) -0.014(6)
C30 0.060(10) 0.061(10) 0.058(10) -0.011(8) 0.003(8) -0.013(8)
N11 0.054(7) 0.034(6) 0.049(7) 0.007(5) 0.003(6) -0.007(5)
C31 0.037(7) 0.037(7) 0.035(7) 0.001(5) 0.007(6) -0.011(6)
C32 0.077(11) 0.042(8) 0.033(7) -0.004(6) 0.024(7) -0.006(7)
C33 0.033(7) 0.049(8) 0.057(9) 0.008(7) 0.000(6) -0.003(6)
C34 0.053(9) 0.051(9) 0.051(9) 0.002(7) 0.001(7) -0.008(7)
C35 0.058(9) 0.033(7) 0.056(9) 0.019(7) 0.012(7) -0.012(7)
N12 0.064(8) 0.041(7) 0.049(8) 0.012(6) -0.003(6) 0.005(6)
C36 0.15(2) 0.059(12) 0.069(13) 0.011(10) -0.011(13) 0.018(13)
C37 0.042(8) 0.027(6) 0.043(7) -0.001(5) 0.011(6) 0.003(5)
C38 0.053(8) 0.028(6) 0.024(6) 0.001(5) 0.010(5) 0.001(6)
S1 0.060(2) 0.044(2) 0.0382(19) 0.0025(15) 0.0009(16) 0.0086(17)
O1 0.101(9) 0.049(6) 0.048(6) 0.008(5) 0.006(6) 0.024(6)
O2 0.048(7) 0.078(8) 0.076(8) 0.010(7) 0.009(6) 0.010(6)
O3 0.091(9) 0.044(6) 0.046(6) -0.002(5) -0.006(6) 0.019(6)
C39 0.043(9) 0.076(12) 0.054(10) 0.001(9) 0.015(7) -0.009(8)
F11 0.092(8) 0.110(9) 0.057(6) -0.039(6) 0.000(6) -0.012(7)
F12 0.079(7) 0.131(11) 0.051(6) 0.028(6) -0.015(5) 0.013(7)
F13 0.062(7) 0.136(11) 0.084(8) -0.016(7) 0.018(6) 0.004(7)
S2 0.066(9) 0.185(18) 0.23(2) -0.049(17) -0.057(11) -0.012(10)
O4 0.105(13) 0.109(14) 0.104(13) -0.003(9) 0.007(9) -0.003(9)
O5 0.11(3) 0.36(7) 0.23(5) -0.27(6) -0.05(3) 0.09(4)
O6 0.111(14) 0.109(14) 0.118(14) -0.002(10) 0.001(10) 0.000(9)
F22 0.09(2) 0.09(2) 0.09(2) -0.004(10) 0.019(10) -0.010(10)
F21' 0.33(5) 0.33(5) 0.34(5) -0.002(10) 0.049(13) -0.002(10)
F22' 0.33(5) 0.33(5) 0.34(5) -0.002(10) 0.049(13) -0.002(10)
F23' 0.33(5) 0.33(5) 0.34(5) -0.002(10) 0.049(13) -0.002(10)
S3 0.061(3) 0.090(3) 0.043(2) -0.018(2) 0.0094(19) -0.025(2)
O7 0.148(19) 0.17(2) 0.43(5) -0.22(3) -0.18(3) 0.093(17)
O8 0.147(14) 0.160(14) 0.148(14) 0.015(10) 0.025(9) -0.018(10)
O9 0.075(8) 0.057(7) 0.056(7) 0.006(5) -0.014(6) -0.001(6)
F31 0.076(11) 0.082(12) 0.069(11) -0.007(9) 0.005(8) -0.009(9)
F33 0.137(17) 0.142(17) 0.138(17) -0.023(10) 0.017(10) 0.000(10)
F31' 0.083(14) 0.090(16) 0.053(11) 0.009(10) -0.004(9) -0.016(11)
F32' 0.101(17) 0.084(16) 0.041(11) -0.015(11) 0.024(10) -0.011(13)
S4 0.159(15) 0.166(16) 0.39(3) 0.000 -0.120(19) 0.000
C42 0.17(2) 0.16(2) 0.16(2) 0.000 0.026(10) 0.000
O10 0.165(19) 0.155(19) 0.154(19) -0.002(10) 0.023(10) 0.013(10)
O12 0.30(5) 0.067(18) 0.071(19) -0.007(15) 0.00(3) 0.13(3)
O1W 0.26(7) 0.28(7) 0.14(4) -0.06(4) -0.07(4) 0.20(6)

loop_
_atom_type_symbol
_atom_type_description
_atom_type_scat_dispersion_real
_atom_type_scat_dispersion_imag
_atom_type_scat_source
C C 0.0033 0.0016 'International Tables Vol C Tables 4.2.6.8 and 6.1.1.4'
H H 0.0000 0.0000 'International Tables Vol C Tables 4.2.6.8 and 6.1.1.4'
N N 0.0061 0.0033 'International Tables Vol C Tables 4.2.6.8 and 6.1.1.4'
O O 0.0106 0.0060 'International Tables Vol C Tables 4.2.6.8 and 6.1.1.4'
F F 0.0171 0.0103 'International Tables Vol C Tables 4.2.6.8 and 6.1.1.4'
S S 0.1246 0.1234 'International Tables Vol C Tables 4.2.6.8 and 6.1.1.4'
Ag Ag -0.8971 1.1015 'International Tables Vol C Tables 4.2.6.8 and 6.1.1.4'

loop_
_geom_angle_atom_site_label_1
_geom_angle_atom_site_label_2
_geom_angle_atom_site_label_3
_geom_angle
_geom_angle_site_symmetry_1
_geom_angle_site_symmetry_3
C37 Ag1 N9 168.2(5) . .
C37 Ag1 Ag2 44.5(4) . .
N9 Ag1 Ag2 146.6(3) . .
C37 Ag1 Ag3' 42.7(8) . .
N9 Ag1 Ag3' 135.2(6) . .
Ag2 Ag1 Ag3' 69.1(2) . .
C37 Ag1 Ag3 36.7(6) . .
N9 Ag1 Ag3 139.4(5) . .
Ag2 Ag1 Ag3 68.3(2) . .
Ag3' Ag1 Ag3 8.0(6) . .
C37 Ag2 N5 166.8(5) . .
C37 Ag2 Ag1 43.4(3) . .
N5 Ag2 Ag1 148.9(3) . .
C37 Ag3 N1 164.9(14) . .
C37 Ag3 C38 27.9(6) . .
N1 Ag3 C38 137.1(11) . .
C37 Ag3 Ag1 37.3(4) . .
N1 Ag3 Ag1 153.8(9) . .
C38 Ag3 Ag1 61.4(4) . .
C37 Ag3' N1 141(3) . .
C37 Ag3' C34 135.4(16) . .
N1 Ag3' C34 77.8(7) . .
C37 Ag3' C8 117.9(9) . .
N1 Ag3' C8 73.5(6) . .
C34 Ag3' C8 88.7(14) . .
C37 Ag3' C35 126.5(8) . .
N1 Ag3' C35 68.8(6) . .
C34 Ag3' C35 31.1(6) . .
C8 Ag3' C35 112.9(12) . .
C37 Ag3' Ag1 40.2(5) . .
N1 Ag3' Ag1 156.0(13) . .
C34 Ag3' Ag1 95.2(12) . .
C8 Ag3' Ag1 129.8(17) . .
C35 Ag3' Ag1 93.3(7) . .
O3 Ag4 N7 118.5(4) . .
O3 Ag4 O8 98.2(7) . 2
N7 Ag4 O8 124.9(6) . 2
O3 Ag4 O8' 123.0(7) . 2
N7 Ag4 O8' 98.1(7) . 2
O8 Ag4 O8' 28.2(8) 2 2
O3 Ag4 O9 138.0(4) . .
N7 Ag4 O9 87.4(4) . .
O8 Ag4 O9 91.1(7) 2 .
O8' Ag4 O9 80.5(7) 2 .
C1 N1 C5 120.2(13) . .
C1 N1 Ag3 124.8(11) . .
C5 N1 Ag3 114.1(11) . .
C1 N1 Ag3' 121.0(11) . .
C5 N1 Ag3' 118.7(11) . .
Ag3 N1 Ag3' 11.7(8) . .
N1 C1 N12 117.8(13) . .
N1 C1 C2 119.8(15) . .
N12 C1 C2 122.1(14) . .
C1 C2 C3 120.3(15) . .
C4 C3 C2 119.3(15) . .
C3 C4 C5 118.9(16) . .
N1 C5 N2 116.7(13) . .
N1 C5 C4 120.9(14) . .
N2 C5 C4 122.3(14) . .
C7 N2 C5 124.9(12) . .
C7 N2 C6 116.4(13) . .
C5 N2 C6 118.3(12) . .
C7 N3 C11 119.3(12) . .
N3 C7 N2 117.6(12) . .
N3 C7 C8 122.1(13) . .
N2 C7 C8 120.3(13) . .
C9 C8 C7 115.8(13) . .
C9 C8 Ag3' 102.6(13) . .
C7 C8 Ag3' 81.0(14) . .
C10 C9 C8 122.0(14) . .
C9 C10 C11 119.1(14) . .
N3 C11 N4 114.1(12) . .
N3 C11 C10 121.6(13) . .
N4 C11 C10 124.3(14) . .
C11 N4 C13 121.9(12) . .
C11 N4 C12 121.4(13) . .
C13 N4 C12 116.4(12) . .
C17 N5 C13 117.5(12) . .
C17 N5 Ag2 124.9(9) . .
C13 N5 Ag2 116.3(10) . .
C14 C13 N5 122.9(15) . .
C14 C13 N4 121.7(15) . .
N5 C13 N4 115.2(13) . .
C13 C14 C15 116.9(16) . .
C16 C15 C14 121.3(15) . .
C15 C16 C17 120.0(15) . .
C16 C17 N5 121.0(14) . .
C16 C17 N6 124.6(13) . .
N5 C17 N6 114.4(11) . .
C17 N6 C19 124.2(12) . .
C17 N6 C18 117.1(12) . .
C19 N6 C18 115.1(13) . .
C19 N7 C23 117.2(13) . .
C19 N7 Ag4 114.9(9) . .
C23 N7 Ag4 124.8(10) . .
N7 C19 C20 124.0(14) . .
N7 C19 N6 115.4(13) . .
C20 C19 N6 120.6(15) . .
C21 C20 C19 116.1(17) . .
C20 C21 C22 120.6(16) . .
C23 C22 C21 117.4(14) . .
N7 C23 C22 124.3(13) . .
N7 C23 N8 115.9(14) . .
C22 C23 N8 119.8(13) . .
C25 N8 C23 123.2(13) . .
C25 N8 C24 119.6(14) . .
C23 N8 C24 116.4(14) . .
C25 N9 C29 120.4(12) . .
C25 N9 Ag1 122.2(10) . .
C29 N9 Ag1 115.6(9) . .
N9 C25 N8 118.5(13) . .
N9 C25 C26 120.2(15) . .
N8 C25 C26 121.0(14) . .
C27 C26 C25 120.6(16) . .
C26 C27 C28 119.3(14) . .
C29 C28 C27 118.8(15) . .
N9 C29 N10 118.4(12) . .
N9 C29 C28 120.4(14) . .
N10 C29 C28 121.1(14) . .
C31 N10 C29 124.7(13) . .
C31 N10 C30 117.4(13) . .
C29 N10 C30 117.9(12) . .
C31 N11 C35 120.5(13) . .
N11 C31 N10 118.5(13) . .
N11 C31 C32 119.9(12) . .
N10 C31 C32 121.5(13) . .
C33 C32 C31 119.2(14) . .
C32 C33 C34 121.7(14) . .
C35 C34 C33 114.9(14) . .
C35 C34 Ag3' 77.8(14) . .
C33 C34 Ag3' 98.4(13) . .
N11 C35 C34 123.1(14) . .
N11 C35 N12 116.3(14) . .
C34 C35 N12 120.6(14) . .
N11 C35 Ag3' 98.5(9) . .
C34 C35 Ag3' 71.1(15) . .
N12 C35 Ag3' 101.6(14) . .
C1 N12 C35 124.1(12) . .
C1 N12 C36 119.7(14) . .
C35 N12 C36 115.3(15) . .
C38 C37 Ag3 99.3(11) . .
C38 C37 Ag1 134.8(11) . .
Ag3 C37 Ag1 106.0(8) . .
C38 C37 Ag2 109.0(10) . .
Ag3 C37 Ag2 117.0(7) . .
Ag1 C37 Ag2 92.1(5) . .
C38 C37 Ag3' 111.2(18) . .
Ag3 C37 Ag3' 12.0(10) . .
Ag1 C37 Ag3' 97.1(12) . .
Ag2 C37 Ag3' 110.1(13) . .
C37 C38 C38 173.0(9) . 2
C37 C38 Ag3 52.9(8) . .
C38 C38 Ag3 133.9(5) 2 .
O2 S1 O1 115.2(8) . .
O2 S1 O3 116.2(8) . .
O1 S1 O3 113.4(7) . .
O2 S1 C39 103.7(7) . .
O1 S1 C39 104.0(8) . .
O3 S1 C39 101.9(7) . .
S1 O3 Ag4 136.4(7) . .
F13 C39 F11 110.8(15) . .
F13 C39 F12 108.5(15) . .
F11 C39 F12 106.4(14) . .
F13 C39 S1 112.3(12) . .
F11 C39 S1 110.0(12) . .
F12 C39 S1 108.7(11) . .
O5 S2 O6 111.3(13) . .
O5 S2 O4 111.2(14) . .
O6 S2 O4 111.3(13) . .
O5 S2 C40' 77(2) . .
O6 S2 C40' 111(3) . .
O4 S2 C40' 129(3) . .
O5 S2 C40 107.6(13) . .
O6 S2 C40 111(2) . .
O4 S2 C40 104.4(18) . .
C40' S2 C40 33(2) . .
O5 S2 O4 125.3(16) . 5_656
O6 S2 O4 29.7(14) . 5_656
O4 S2 O4 81.6(16) . 5_656
C40' S2 O4 136(2) . 5_656
C40 S2 O4 120.7(16) . 5_656
O6 O4 S2 149(3) 5_656 .
O6 O4 S2 51(3) 5_656 5_656
S2 O4 S2 98.4(16) . 5_656
O4 O6 S2 99(3) 5_656 .
F21 C40 F22 114.4(16) . .
F21 C40 F23 114.1(16) . .
F22 C40 F23 113.9(16) . .
F21 C40 S2 105.1(17) . .
F22 C40 S2 103.6(14) . .
F23 C40 S2 104.2(17) . .
F21' C40' F23' 111(2) . .
F21' C40' F22' 111(2) . .
F23' C40' F22' 110(2) . .
F21' C40' S2 107.6(18) . .
F23' C40' S2 109(2) . .
F22' C40' S2 109(2) . .
O7 S3 O9 116.5(8) . .
O7 S3 O8 118.1(12) . .
O9 S3 O8 108.9(10) . .
O7 S3 O8' 71.4(15) . .
O9 S3 O8' 133.7(11) . .
O8 S3 O8' 46.8(13) . .
O7 S3 C41 106.7(13) . .
O9 S3 C41 106.5(7) . .
O8 S3 C41 97.6(13) . .
O8' S3 C41 114.5(11) . .
S3 O7 O8' 59.2(12) . .
O8' O8 S3 71.0(17) . .
O8' O8 Ag4 77.0(18) . 2
S3 O8 Ag4 145.6(16) . 2
O8 O8' S3 62.3(15) . .
O8 O8' O7 112(2) . .
S3 O8' O7 49.4(10) . .
O8 O8' Ag4 74.8(16) . 2
S3 O8' Ag4 135.4(15) . 2
O7 O8' Ag4 168.3(18) . 2
S3 O9 Ag4 126.0(7) . .
F31 C41 F32 98.4(19) . .
F31 C41 F33 93.9(17) . .
F32 C41 F33 92.7(17) . .
F31 C41 F33' 105(2) . .
F32 C41 F33' 18.7(15) . .
F33 C41 F33' 75.1(16) . .
F31 C41 F32' 36.7(12) . .
F32 C41 F32' 110(2) . .
F33 C41 F32' 59.5(14) . .
F33' C41 F32' 105.0(16) . .
F31 C41 F31' 59.7(14) . .
F32 C41 F31' 83.5(15) . .
F33 C41 F31' 152(2) . .
F33' C41 F31' 101.9(15) . .
F32' C41 F31' 96.0(14) . .
F31 C41 S3 134.2(17) . .
F32 C41 S3 123.1(18) . .
F33 C41 S3 101.8(18) . .
F33' C41 S3 120.4(15) . .
F32' C41 S3 124.7(14) . .
F31' C41 S3 103.3(14) . .
O12 S4 O12 133(3) 2_655 .
O12 S4 C42 113.7(16) 2_655 .
O12 S4 C42 113.7(16) . .
F42 C42 F42 119(6) . 2_655
F42 C42 F41 77(3) . 2_655
F42 C42 F41 77(3) 2_655 2_655
F42 C42 F41 77(3) . .
F42 C42 F41 77(3) 2_655 .
F41 C42 F41 129(6) 2_655 .
F42 C42 S4 121(3) . .
F42 C42 S4 121(3) 2_655 .
F41 C42 S4 116(3) 2_655 .
F41 C42 S4 116(3) . .
C42 F41 F42 50.6(16) . .
C42 F41 F42 50.4(16) . 2_655
F42 F41 F42 85.8(15) . 2_655
C42 F42 F41 52.3(16) . .
C42 F42 F41 52.2(16) . 2_655
F41 F42 F41 93.9(14) . 2_655
O12 O10 O11 75(4) . .
O12 O10 O1W 129(4) . .
O11 O10 O1W 54(3) . .
O1W O11 O10 68(5) . .
O10 O12 S4 168(5) . .
O11 O1W O10 58(4) . .

loop_
_geom_bond_atom_site_label_1
_geom_bond_atom_site_label_2
_geom_bond_distance
_geom_bond_site_symmetry_2
Ag1 C37 2.107(13) .
Ag1 N9 2.211(11) .
Ag1 Ag2 3.0663(16) .
Ag1 Ag3' 3.24(2) .
Ag1 Ag3 3.342(9) .
Ag2 C37 2.152(13) .
Ag2 N5 2.221(11) .
Ag3 C37 2.076(19) .
Ag3 N1 2.224(16) .
Ag3 C38 2.57(3) .
Ag3' C37 2.21(2) .
Ag3' N1 2.31(3) .
Ag3' C34 2.56(4) .
Ag3' C8 2.64(3) .
Ag3' C35 2.65(2) .
Ag4 O3 2.297(11) .
Ag4 N7 2.340(12) .
Ag4 O8 2.36(2) 2
Ag4 O8' 2.38(3) 2
Ag4 O9 2.453(10) .
N1 C1 1.317(19) .
N1 C5 1.39(2) .
C1 N12 1.35(2) .
C1 C2 1.40(2) .
C2 C3 1.42(2) .
C3 C4 1.33(2) .
C4 C5 1.41(2) .
C5 N2 1.41(2) .
N2 C7 1.372(18) .
N2 C6 1.47(2) .
N3 C7 1.322(18) .
N3 C11 1.341(18) .
C7 C8 1.448(19) .
C8 C9 1.39(2) .
C9 C10 1.32(2) .
C10 C11 1.41(2) .
C11 N4 1.371(18) .
N4 C13 1.43(2) .
N4 C12 1.473(19) .
N5 C17 1.385(18) .
N5 C13 1.393(19) .
C13 C14 1.37(2) .
C14 C15 1.41(3) .
C15 C16 1.36(2) .
C16 C17 1.37(2) .
C17 N6 1.388(18) .
N6 C19 1.425(18) .
N6 C18 1.46(2) .
N7 C19 1.34(2) .
N7 C23 1.344(17) .
C19 C20 1.42(2) .
C20 C21 1.38(2) .
C21 C22 1.42(3) .
C22 C23 1.37(2) .
C23 N8 1.410(19) .
N8 C25 1.38(2) .
N8 C24 1.46(2) .
N9 C25 1.336(19) .
N9 C29 1.360(19) .
C25 C26 1.40(2) .
C26 C27 1.34(2) .
C27 C28 1.41(2) .
C28 C29 1.39(2) .
C29 N10 1.380(19) .
N10 C31 1.359(17) .
N10 C30 1.44(2) .
N11 C31 1.329(18) .
N11 C35 1.367(19) .
C31 C32 1.42(2) .
C32 C33 1.36(2) .
C33 C34 1.43(2) .
C34 C35 1.40(2) .
C35 N12 1.41(2) .
N12 C36 1.46(2) .
C37 C38 1.217(19) .
C38 C38 1.40(3) 2
S1 O2 1.409(12) .
S1 O1 1.431(11) .
S1 O3 1.444(11) .
S1 C39 1.838(17) .
C39 F13 1.262(18) .
C39 F11 1.32(2) .
C39 F12 1.35(2) .
S2 O5 1.51(2) .
S2 O6 1.51(2) .
S2 O4 1.52(2) .
S2 C40' 1.79(2) .
S2 C40 1.820(19) .
S2 O4 1.92(4) 5_656
O4 O6 0.96(4) 5_656
O4 S2 1.92(4) 5_656
O6 O4 0.96(4) 5_656
C40 F21 1.330(15) .
C40 F22 1.332(15) .
C40 F23 1.334(15) .
C40' F21' 1.319(15) .
C40' F23' 1.319(15) .
C40' F22' 1.321(16) .
S3 O7 1.322(14) .
S3 O9 1.397(11) .
S3 O8 1.400(16) .
S3 O8' 1.49(3) .
S3 C41 1.58(2) .
O7 O8' 1.65(4) .
O8 O8' 1.15(3) .
O8 Ag4 2.36(2) 2
O8' Ag4 2.38(3) 2
C41 F31 1.28(2) .
C41 F32 1.33(2) .
C41 F33 1.37(2) .
C41 F33' 1.41(2) .
C41 F32' 1.43(2) .
C41 F31' 1.501(19) .
S4 O12 1.38(3) 2_655
S4 O12 1.38(3) .
S4 C42 1.51(7) .
C42 F42 1.39(3) .
C42 F42 1.39(3) 2_655
C42 F41 1.43(3) 2_655
C42 F41 1.43(3) .
F41 F42 1.76(5) .
F41 F42 1.76(5) 2_655
F42 F41 1.76(5) 2_655
O10 O12 1.37(6) .
O10 O11 1.64(9) .
O10 O1W 1.80(9) .
O11 O1W 1.57(9) .
